data_9003732
loop_
_publ_author_name
'Tarantino S C'
'Zema M'

_publ_section_title
;Mixing and ordering behavior in manganocolumbite-ferrocolumbite solid
 solution: A single-crystal X-ray diffraction study Sample: BRA n18 Qm=0.618
 from S. Jose de Safira, Minas Gerais, Brazil Note: Occupancies calculated
 assuming complete Fe/Mn disorder
;
_journal_name_full 'American Mineralogist'
_journal_page_first 1291
_journal_page_last 1300
_journal_paper_doi 10.2138/am.2005.1641
_journal_volume 90
_journal_year 2005
_chemical_formula_sum 'Fe0.263 Mn0.07 Nb0.633 O2 Ta0.034'
_chemical_name_mineral Ferrocolumbite
_space_group_IT_number 60
_symmetry_space_group_name_Hall '-P 2n 2ab'
_symmetry_space_group_name_H-M 'P b c n'
_cell_angle_alpha 90
_cell_angle_beta 90
_cell_angle_gamma 90
_cell_length_a 14.2427
_cell_length_b 5.7290
_cell_length_c 5.0856
_cell_formula_units_Z 12
_cell_volume 414.967
_cod_original_formula_sum '(Fe.263 Nb.633 Mn.07 Ta.034) O2'
_cod_database_code 9003732

loop_
_symmetry_equiv_pos_as_xyz
x,y,z
x,-y,1/2+z
-x,y,1/2-z
1/2-x,1/2+y,z
1/2+x,1/2-y,-z
1/2+x,1/2+y,1/2-z
1/2-x,1/2-y,1/2+z
-x,-y,-z

loop_
_atom_site_label
_atom_site_fract_x
_atom_site_fract_y
_atom_site_fract_z
_atom_site_occupancy
_atom_site_U_iso_or_equiv
FeA 0.00000 0.33008 0.25000 0.58900 0.00770
NbA 0.00000 0.33008 0.25000 0.25000 0.00770
MnA 0.00000 0.33008 0.25000 0.15600 0.00770
TaA 0.00000 0.33008 0.25000 0.00500 0.00770
NbB 0.16292 0.17652 0.74777 0.82500 0.00660
FeB 0.16292 0.17652 0.74777 0.10000 0.00660
TaB 0.16292 0.17652 0.74777 0.04800 0.00660
MnB 0.16292 0.17652 0.74777 0.02700 0.00660
O1 0.09492 0.10650 0.07180 1.00000 0.00910
O2 0.42004 0.11700 0.09360 1.00000 0.01000
O3 0.75627 0.12180 0.08230 1.00000 0.00820

loop_
_cod_related_entry_id
_cod_related_entry_database
_cod_related_entry_code
1 AMCSD 0003830
2 AMCSD 0003851

loop_
_[local]_alternative_name_id
_[local]_alternative_name_type
_[local]_alternative_name_source
_[local]_alternative_name_source_id
_[local]_alternative_name_value
1 mineral AMCSD 0003830 "Ferrocolumbite"
2 mineral AMCSD 0003851 "Columbite-(Fe)"

_database_code_amcsd 0003830
